data_1526113
loop_
_publ_author_name
'Nakagawa, T.'
'Kihara, K.'
'Harada, K.'

_publ_section_title
;
 The crystal structure of low melanophlogite
;
_journal_name_full 'American Mineralogist'
_journal_page_first 1506
_journal_page_last 1512
_journal_volume 86
_journal_year 2001
_chemical_formula_sum 'C8 O92 Si46'
_chemical_name_systematic '(Si O2)46 (C O2)6 (C H4)2'
_space_group_IT_number 133
_symmetry_space_group_name_Hall '-P 4ac 2b'
_symmetry_space_group_name_H-M 'P 42/n b c :2'
_cell_angle_alpha 90
_cell_angle_beta 90
_cell_angle_gamma 90
_cell_formula_units_Z 4
_cell_length_a 26.818
_cell_length_b 26.818
_cell_length_c 13.365
_cell_volume 9612.176
_citation_journal_id_ASTM AMMIAY
_cod_data_source_file Nakagawa_AMMIAY_2001_889.cif
_cod_data_source_block C8O92Si46
_cod_original_cell_volume 9612.177
_cod_database_code 1526113

loop_
_symmetry_equiv_pos_as_xyz
x,y,z
-y+1/2,x,z+1/2
-x+1/2,-y+1/2,z
y,-x+1/2,z+1/2
x,-y+1/2,-z
y,x,-z+1/2
-x+1/2,y,-z
-y+1/2,-x+1/2,-z+1/2
-x,-y,-z
y-1/2,-x,-z-1/2
x-1/2,y-1/2,-z
-y,x-1/2,-z-1/2
-x,y-1/2,z
-y,-x,z-1/2
x-1/2,-y,z
y-1/2,x-1/2,z-1/2

loop_
_atom_site_label
_atom_site_type_symbol
_atom_site_fract_x
_atom_site_fract_y
_atom_site_fract_z
_atom_site_occupancy
_atom_site_U_iso_or_equiv
O24 O-2 0.1187 0.3813 0.25 1 0.0
O17 O-2 0.0104 -0.0406 0.1619 1 0.0
Si13 Si+4 0.00162 0.49838 0.25 1 0.0
C4 C 0.0006 0.75 0 1 0.0
O22 O-2 0.7432 0.0001 0.1575 1 0.0
O8 O-2 0.0697 0.7964 0.7393 1 0.0
O7 O-2 0.0675 0.7999 0.2331 1 0.0
Si10 Si+4 0.09046 0.83852 0.81046 1 0.0
Si12 Si+4 0.12501 0.75 0.5 1 0.0
O25 O-2 0.8708 0.6292 0.25 1 0.0
O19 O-2 0.8291 0.75 0 1 0.0
O14 O-2 0.0907 0.7642 0.4069 1 0.0
Si6 Si+4 -0.00299 0.90235 0.87135 1 0.0
C2 C+4 0.75 0.25 0.25 1 0.0
Si2 Si+4 0.05728 0.75588 0.31027 1 0.0
O3 O-2 0.8202 0.8463 0.3889 1 0.0
O2 O-2 0.809 -0.0667 0.7485 1 0.0
C3 C+4 0.0003 0.8743 0.5117 1 0.0
O9 O-2 0.1316 0.8235 0.0976 1 0.0
O4 O-2 0.8176 0.8862 0.58 1 0.0
O18 O-2 -0.0088 -0.053 0.7945 1 0.0
O15 O-2 0.7969 0.8403 0.0196 1 0.0
O12 O-2 0.0457 0.872 0.8472 1 0.0
O20 O-2 0.1725 0.75 0 1 0.0
Si8 Si+4 -0.09326 0.83642 0.80804 1 0.0
Si7 Si+4 -0.08983 0.84715 0.17183 1 0.0
O16 O-2 0.2038 0.8406 -0.0285 1 0.0
Si4 Si+4 0.15568 0.80722 -0.00631 1 0.0
O23 O-2 0.8685 0.8805 0.2241 1 0.0
O11 O-2 0.0495 0.8734 0.1151 1 0.0
O1 O-2 0.7881 -0.0699 0.2594 1 0.0
Si5 Si+4 0.00299 0.90934 0.09941 1 0.0
Si1 Si+4 -0.05725 0.75847 0.30894 1 0.0
O5 O-2 0.8671 -0.0503 0.3616 1 0.0
O6 O-2 0.8829 -0.0469 0.6322 1 0.0
O21 O-2 -0.0001 -0.0763 -0.017 1 0.0
C1 C+4 0.75 0.75 0.25 1 0.0
Si9 Si+4 0.09199 0.84456 0.17469 1 0.0
O13 O-2 -0.091 0.7593 0.4056 1 0.0
Si11 Si+4 0.87407 0.75 0.5 1 0.0
O10 O-2 0.1167 0.8138 0.905 1 0.0
Si3 Si+4 0.84507 0.80733 -0.00311 1 0.0
